data_4130892
loop_
_publ_author_name
'Nieder, David'
'Huch, Volker'
'Yildiz, Cem B.'
'Scheschkewitz, David'

_publ_section_title
;
 Regiodiscriminating Reactivity of Isolable NHC-Coordinated Disilenyl
 Germylene and Its Cyclic Isomer.
;
_journal_issue 42
_journal_name_full 'Journal of the American Chemical Society'
_journal_page_first 13996
_journal_page_last 14005
_journal_paper_doi 10.1021/jacs.6b07815
_journal_volume 138
_journal_year 2016
_chemical_formula_moiety 'C62 H93 Ge N2 Si2, 3(C7 H8)'
_chemical_formula_sum 'C83 H117 Ge N2 Si2'
_chemical_formula_weight 1271.55
_space_group_crystal_system triclinic
_space_group_IT_number 2
_space_group_name_Hall '-P 1'
_space_group_name_H-M_alt 'P -1'
_atom_sites_solution_hydrogens geom
_audit_creation_method SHELXL-2014/6
_cell_angle_alpha 114.148(5)
_cell_angle_beta 112.883(5)
_cell_angle_gamma 96.575(5)
_cell_formula_units_Z 2
_cell_length_a 15.9617(17)
_cell_length_b 16.6009(18)
_cell_length_c 17.9948(19)
_cell_measurement_reflns_used 9693
_cell_measurement_temperature 173(2)
_cell_measurement_theta_max 30.38
_cell_measurement_theta_min 2.35
_cell_volume 3790.4(8)
_computing_cell_refinement 'Bruker SAINT'
_computing_data_collection 'Bruker APEX2'
_computing_data_reduction 'Bruker SAINT'
_computing_molecular_graphics 'Bruker SHELXTL'
_computing_publication_material 'Bruker SHELXTL'
_computing_structure_refinement 'SHELXL-2014/6 (Sheldrick, 2014)'
_computing_structure_solution 'SHELXS-97 (Sheldrick 2008)'
_diffrn_ambient_temperature 173(2)
_diffrn_measured_fraction_theta_full 1.000
_diffrn_measured_fraction_theta_max 0.984
_diffrn_measurement_device_type 'Bruker APEX-II CCD'
_diffrn_measurement_method '\f and \w scans'
_diffrn_radiation_type MoK\a
_diffrn_radiation_wavelength 0.71073
_diffrn_reflns_av_R_equivalents 0.0332
_diffrn_reflns_av_unetI/netI 0.0390
_diffrn_reflns_Laue_measured_fraction_full 1.000
_diffrn_reflns_Laue_measured_fraction_max 0.984
_diffrn_reflns_limit_h_max 22
_diffrn_reflns_limit_h_min -22
_diffrn_reflns_limit_k_max 23
_diffrn_reflns_limit_k_min -23
_diffrn_reflns_limit_l_max 25
_diffrn_reflns_limit_l_min -25
_diffrn_reflns_number 81062
_diffrn_reflns_point_group_measured_fraction_full 1.000
_diffrn_reflns_point_group_measured_fraction_max 0.984
_diffrn_reflns_theta_full 25.242
_diffrn_reflns_theta_max 30.504
_diffrn_reflns_theta_min 1.414
_exptl_absorpt_coefficient_mu 0.478
_exptl_absorpt_correction_T_max 0.7460
_exptl_absorpt_correction_T_min 0.6433
_exptl_absorpt_correction_type multi-scan
_exptl_absorpt_process_details 'SADABS, BrukerAXS 2014'
_exptl_crystal_colour yellow
_exptl_crystal_density_diffrn 1.114
_exptl_crystal_description block
_exptl_crystal_F_000 1378
_exptl_crystal_size_max 1.451
_exptl_crystal_size_mid 0.723
_exptl_crystal_size_min 0.354
_refine_diff_density_max 1.713
_refine_diff_density_min -0.735
_refine_diff_density_rms 0.076
_refine_ls_extinction_method none
_refine_ls_goodness_of_fit_ref 1.042
_refine_ls_hydrogen_treatment constr
_refine_ls_matrix_type full
_refine_ls_number_parameters 786
_refine_ls_number_reflns 22760
_refine_ls_number_restraints 0
_refine_ls_restrained_S_all 1.042
_refine_ls_R_factor_all 0.0672
_refine_ls_R_factor_gt 0.0493
_refine_ls_shift/su_max 0.016
_refine_ls_shift/su_mean 0.000
_refine_ls_structure_factor_coef Fsqd
_refine_ls_weighting_details 'w=1/[\s^2^(Fo^2^)+(0.0848P)^2^+2.0480P] where P=(Fo^2^+2Fc^2^)/3'
_refine_ls_weighting_scheme calc
_refine_ls_wR_factor_gt 0.1414
_refine_ls_wR_factor_ref 0.1525
_reflns_Friedel_coverage 0.000
_reflns_number_gt 17921
_reflns_number_total 22760
_reflns_threshold_expression 'I > 2\s(I)'
_cod_data_source_file ja6b07815_si_001.cif
_cod_data_source_block sh3540
_cod_original_cell_volume 3790.4(7)
_cod_database_code 4130892
_shelx_space_group_comment
; 
The symmetry employed for this shelxl refinement is uniquely defined 
by the following loop, which should always be used as a source of 
symmetry information in preference to the above space-group names. 
They are only intended as comments. 
;
_shelx_estimated_absorpt_t_min 0.544
_shelx_estimated_absorpt_t_max 0.849
_shelxl_version_number 2014/6

loop_
_space_group_symop_operation_xyz
'x, y, z'
'-x, -y, -z'

loop_
_atom_site_label
_atom_site_type_symbol
_atom_site_fract_x
_atom_site_fract_y
_atom_site_fract_z
_atom_site_U_iso_or_equiv
_atom_site_adp_type
_atom_site_occupancy
_atom_site_site_symmetry_order
_atom_site_calc_flag
_atom_site_refinement_flags_posn
_atom_site_refinement_flags_adp
_atom_site_refinement_flags_occupancy
_atom_site_disorder_assembly
_atom_site_disorder_group
Ge Ge 0.57627(2) 0.69010(2) 0.21556(2) 0.01859(6) Uani 1 1 d . . . . .
Si1 Si 0.57574(3) 0.76273(3) 0.36270(3) 0.01715(9) Uani 1 1 d . . . . .
Si2 Si 0.66340(3) 0.65664(3) 0.33927(3) 0.01637(9) Uani 1 1 d . . . . .
N2 N 0.66153(11) 0.73833(11) 0.11226(10) 0.0223(3) Uani 1 1 d . . . . .
N1 N 0.65904(12) 0.86669(11) 0.21010(11) 0.0234(3) Uani 1 1 d . . . . .
C1 C 0.64646(13) 0.77577(12) 0.18671(12) 0.0200(3) Uani 1 1 d . . . . .
C2 C 0.67898(15) 0.88517(14) 0.14876(14) 0.0289(4) Uani 1 1 d . . . . .
C3 C 0.68015(15) 0.80451(14) 0.08724(14) 0.0277(4) Uani 1 1 d . . . . .
C4 C 0.64514(18) 0.93167(14) 0.28595(16) 0.0333(5) Uani 1 1 d . . . . .
H4 H 0.6380 0.8987 0.3199 0.040 Uiso 1 1 calc R U . . .
C5 C 0.7315(2) 1.01954(17) 0.35612(18) 0.0506(7) Uani 1 1 d . . . . .
H5A H 0.7905 1.0029 0.3707 0.076 Uiso 1 1 calc R U . . .
H5B H 0.7267 1.0517 0.4129 0.076 Uiso 1 1 calc R U . . .
H5C H 0.7331 1.0609 0.3300 0.076 Uiso 1 1 calc R U . . .
C6 C 0.5513(2) 0.95077(19) 0.2471(2) 0.0524(7) Uani 1 1 d . . . . .
H6A H 0.5552 0.9839 0.2136 0.079 Uiso 1 1 calc R U . . .
H6B H 0.5400 0.9893 0.2981 0.079 Uiso 1 1 calc R U . . .
H6C H 0.4983 0.8915 0.2044 0.079 Uiso 1 1 calc R U . . .
C7 C 0.6959(2) 0.97723(17) 0.15237(19) 0.0455(6) Uani 1 1 d . . . . .
H7A H 0.7548 1.0225 0.2095 0.068 Uiso 1 1 calc R U . . .
H7B H 0.6413 0.9993 0.1516 0.068 Uiso 1 1 calc R U . . .
H7C H 0.7025 0.9704 0.0984 0.068 Uiso 1 1 calc R U . . .
C8 C 0.69857(19) 0.78832(17) 0.00773(16) 0.0401(5) Uani 1 1 d . . . . .
H8A H 0.7003 0.8434 -0.0002 0.060 Uiso 1 1 calc R U . . .
H8B H 0.6471 0.7338 -0.0492 0.060 Uiso 1 1 calc R U . . .
H8C H 0.7604 0.7772 0.0205 0.060 Uiso 1 1 calc R U . . .
C9 C 0.64601(15) 0.63749(13) 0.06010(13) 0.0272(4) Uani 1 1 d . . . . .
H9 H 0.6441 0.6111 0.1006 0.033 Uiso 1 1 calc R U . . .
C10 C 0.54802(17) 0.59015(15) -0.02622(15) 0.0379(5) Uani 1 1 d . . . . .
H10A H 0.4982 0.6022 -0.0083 0.057 Uiso 1 1 calc R U . . .
H10B H 0.5362 0.5227 -0.0586 0.057 Uiso 1 1 calc R U . . .
H10C H 0.5465 0.6150 -0.0675 0.057 Uiso 1 1 calc R U . . .
C11 C 0.72801(18) 0.61829(17) 0.04010(16) 0.0384(5) Uani 1 1 d . . . . .
H11A H 0.7245 0.6318 -0.0090 0.058 Uiso 1 1 calc R U . . .
H11B H 0.7228 0.5526 0.0198 0.058 Uiso 1 1 calc R U . . .
H11C H 0.7896 0.6581 0.0966 0.058 Uiso 1 1 calc R U . . .
C12 C 0.65084(13) 0.88588(12) 0.45995(12) 0.0210(3) Uani 1 1 d . . . . .
C13 C 0.74807(14) 0.91426(13) 0.52220(14) 0.0285(4) Uani 1 1 d . . . . .
H13 H 0.7804 0.8693 0.5179 0.034 Uiso 1 1 calc R U . . .
C14 C 0.79900(16) 1.00726(15) 0.59079(15) 0.0362(5) Uani 1 1 d . . . . .
H14 H 0.8656 1.0254 0.6320 0.043 Uiso 1 1 calc R U . . .
C15 C 0.75231(17) 1.07314(15) 0.59867(16) 0.0362(5) Uani 1 1 d . . . . .
H15 H 0.7868 1.1364 0.6460 0.043 Uiso 1 1 calc R U . . .
C16 C 0.65606(16) 1.04738(14) 0.53811(15) 0.0326(4) Uani 1 1 d . . . . .
H16 H 0.6242 1.0928 0.5434 0.039 Uiso 1 1 calc R U . . .
C17 C 0.60589(14) 0.95482(13) 0.46933(14) 0.0266(4) Uani 1 1 d . . . . .
H17 H 0.5396 0.9376 0.4276 0.032 Uiso 1 1 calc R U . . .
C18 C 0.45406(12) 0.74319(12) 0.36132(12) 0.0195(3) Uani 1 1 d . . . . .
C19 C 0.36791(13) 0.73058(13) 0.28718(13) 0.0227(3) Uani 1 1 d . . . . .
C20 C 0.27927(14) 0.70131(14) 0.28293(14) 0.0269(4) Uani 1 1 d . . . . .
H20 H 0.2219 0.6911 0.2314 0.032 Uiso 1 1 calc R U . . .
C21 C 0.27252(14) 0.68685(15) 0.35103(15) 0.0299(4) Uani 1 1 d . . . . .
C22 C 0.35760(15) 0.70667(15) 0.42736(15) 0.0292(4) Uani 1 1 d . . . . .
H22 H 0.3546 0.7003 0.4765 0.035 Uiso 1 1 calc R U . . .
C23 C 0.44758(13) 0.73558(13) 0.43505(13) 0.0228(3) Uani 1 1 d . . . . .
C24 C 0.36488(14) 0.75093(15) 0.21132(14) 0.0292(4) Uani 1 1 d . . . . .
H24 H 0.4328 0.7746 0.2255 0.035 Uiso 1 1 calc R U . . .
C25 C 0.32059(19) 0.8280(2) 0.2124(2) 0.0451(6) Uani 1 1 d . . . . .
H25A H 0.2541 0.8071 0.1995 0.068 Uiso 1 1 calc R U . . .
H25B H 0.3215 0.8420 0.1648 0.068 Uiso 1 1 calc R U . . .
H25C H 0.3578 0.8842 0.2736 0.068 Uiso 1 1 calc R U . . .
C26 C 0.31230(19) 0.6635(2) 0.11511(16) 0.0478(6) Uani 1 1 d . . . . .
H26A H 0.3476 0.6188 0.1138 0.072 Uiso 1 1 calc R U . . .
H26B H 0.3084 0.6807 0.0682 0.072 Uiso 1 1 calc R U . . .
H26C H 0.2473 0.6350 0.1018 0.072 Uiso 1 1 calc R U . . .
C27 C 0.17629(17) 0.65188(19) 0.3446(2) 0.0451(6) Uani 1 1 d . . . . .
H27 H 0.1744 0.5916 0.3449 0.054 Uiso 1 1 calc R U . . .
C28 C 0.0907(3) 0.6289(4) 0.2587(3) 0.0947(14) Uani 1 1 d . . . . .
H28A H 0.0886 0.6855 0.2540 0.142 Uiso 1 1 calc R U . . .
H28B H 0.0328 0.6036 0.2597 0.142 Uiso 1 1 calc R U . . .
H28C H 0.0935 0.5823 0.2052 0.142 Uiso 1 1 calc R U . . .
C29 C 0.1708(2) 0.7156(3) 0.4306(3) 0.0686(9) Uani 1 1 d . . . . .
H29A H 0.1799 0.7785 0.4383 0.103 Uiso 1 1 calc R U . . .
H29B H 0.2212 0.7182 0.4853 0.103 Uiso 1 1 calc R U . . .
H29C H 0.1076 0.6913 0.4236 0.103 Uiso 1 1 calc R U . . .
C30 C 0.53619(15) 0.76594(14) 0.52676(13) 0.0268(4) Uani 1 1 d . . . . .
H30 H 0.5931 0.7677 0.5159 0.032 Uiso 1 1 calc R U . . .
C31 C 0.5519(2) 0.86491(16) 0.59843(16) 0.0405(5) Uani 1 1 d . . . . .
H31A H 0.5563 0.9071 0.5738 0.061 Uiso 1 1 calc R U . . .
H31B H 0.6118 0.8861 0.6558 0.061 Uiso 1 1 calc R U . . .
H31C H 0.4979 0.8648 0.6116 0.061 Uiso 1 1 calc R U . . .
C32 C 0.53234(18) 0.70068(17) 0.56664(16) 0.0364(5) Uani 1 1 d . . . . .
H32A H 0.4743 0.6939 0.5735 0.055 Uiso 1 1 calc R U . . .
H32B H 0.5894 0.7270 0.6275 0.055 Uiso 1 1 calc R U . . .
H32C H 0.5308 0.6394 0.5245 0.055 Uiso 1 1 calc R U . . .
C33 C 0.61862(12) 0.52284(11) 0.28605(12) 0.0185(3) Uani 1 1 d . . . . .
C34 C 0.53853(13) 0.47209(12) 0.28311(12) 0.0203(3) Uani 1 1 d . . . . .
C35 C 0.51579(14) 0.37601(12) 0.24766(14) 0.0260(4) Uani 1 1 d . . . . .
H35 H 0.4617 0.3435 0.2463 0.031 Uiso 1 1 calc R U . . .
C36 C 0.56886(15) 0.32593(13) 0.21430(16) 0.0297(4) Uani 1 1 d . . . . .
C37 C 0.64559(14) 0.37464(13) 0.21515(15) 0.0280(4) Uani 1 1 d . . . . .
H37 H 0.6828 0.3416 0.1923 0.034 Uiso 1 1 calc R U . . .
C38 C 0.67047(13) 0.47063(12) 0.24831(13) 0.0209(3) Uani 1 1 d . . . . .
C39 C 0.47113(13) 0.51721(12) 0.31239(13) 0.0219(3) Uani 1 1 d . . . . .
H39 H 0.5073 0.5851 0.3572 0.026 Uiso 1 1 calc R U . . .
C40 C 0.43230(19) 0.47682(16) 0.35978(18) 0.0383(5) Uani 1 1 d . . . . .
H40A H 0.3961 0.5143 0.3835 0.057 Uiso 1 1 calc R U . . .
H40B H 0.4861 0.4780 0.4114 0.057 Uiso 1 1 calc R U . . .
H40C H 0.3899 0.4123 0.3147 0.057 Uiso 1 1 calc R U . . .
C41 C 0.38712(15) 0.50841(15) 0.22768(15) 0.0325(4) Uani 1 1 d . . . . .
H41A H 0.4116 0.5385 0.2000 0.049 Uiso 1 1 calc R U . . .
H41B H 0.3442 0.5389 0.2466 0.049 Uiso 1 1 calc R U . . .
H41C H 0.3515 0.4422 0.1820 0.049 Uiso 1 1 calc R U . . .
C42 C 0.54393(18) 0.22233(15) 0.1823(2) 0.0455(6) Uani 1 1 d . . . . .
H42 H 0.4750 0.1988 0.1653 0.055 Uiso 1 1 calc R U . . .
C43 C 0.6033(3) 0.2067(2) 0.2616(3) 0.0625(9) Uani 1 1 d . . . . .
H43A H 0.6715 0.2277 0.2791 0.094 Uiso 1 1 calc R U . . .
H43B H 0.5827 0.1401 0.2418 0.094 Uiso 1 1 calc R U . . .
H43C H 0.5942 0.2423 0.3151 0.094 Uiso 1 1 calc R U . . .
C44 C 0.5537(3) 0.16605(18) 0.0964(2) 0.0651(9) Uani 1 1 d . . . . .
H44A H 0.5191 0.1815 0.0483 0.098 Uiso 1 1 calc R U . . .
H44B H 0.5266 0.0992 0.0728 0.098 Uiso 1 1 calc R U . . .
H44C H 0.6219 0.1813 0.1127 0.098 Uiso 1 1 calc R U . . .
C45 C 0.75400(13) 0.51403(12) 0.24068(13) 0.0231(3) Uani 1 1 d . . . . .
C46 C 0.84922(14) 0.50913(15) 0.30234(16) 0.0307(4) Uani 1 1 d . . . . .
H46A H 0.8611 0.5386 0.3667 0.046 Uiso 1 1 calc R U . . .
H46B H 0.9016 0.5420 0.2991 0.046 Uiso 1 1 calc R U . . .
H46C H 0.8460 0.4437 0.2808 0.046 Uiso 1 1 calc R U . . .
C47 C 0.73497(17) 0.46816(16) 0.14010(15) 0.0335(4) Uani 1 1 d . . . . .
H47A H 0.7295 0.4021 0.1177 0.050 Uiso 1 1 calc R U . . .
H47B H 0.7883 0.4996 0.1370 0.050 Uiso 1 1 calc R U . . .
H47C H 0.6750 0.4733 0.1012 0.050 Uiso 1 1 calc R U . . .
C48 C 0.79494(12) 0.69491(11) 0.43269(12) 0.0190(3) Uani 1 1 d . . . . .
C49 C 0.81514(13) 0.66186(12) 0.49699(13) 0.0216(3) Uani 1 1 d . . . . .
C50 C 0.90931(14) 0.67135(14) 0.55278(14) 0.0270(4) Uani 1 1 d . . . . .
H50 H 0.9208 0.6463 0.5934 0.032 Uiso 1 1 calc R U . . .
C51 C 0.98719(13) 0.71623(14) 0.55120(13) 0.0251(4) Uani 1 1 d . . . . .
C52 C 0.96767(13) 0.75397(13) 0.49288(13) 0.0244(3) Uani 1 1 d . . . . .
H52 H 1.0200 0.7881 0.4933 0.029 Uiso 1 1 calc R U . . .
C53 C 0.87445(13) 0.74390(12) 0.43367(13) 0.0222(3) Uani 1 1 d . . . . .
C54 C 0.73816(14) 0.61837(14) 0.51206(14) 0.0260(4) Uani 1 1 d . . . . .
H54 H 0.6748 0.6176 0.4692 0.031 Uiso 1 1 calc R U . . .
C55 C 0.75736(17) 0.67819(19) 0.61160(16) 0.0396(5) Uani 1 1 d . . . . .
H55A H 0.7083 0.6489 0.6210 0.059 Uiso 1 1 calc R U . . .
H55B H 0.7550 0.7405 0.6225 0.059 Uiso 1 1 calc R U . . .
H55C H 0.8211 0.6834 0.6552 0.059 Uiso 1 1 calc R U . . .
C56 C 0.73101(17) 0.51734(17) 0.49010(18) 0.0381(5) Uani 1 1 d . . . . .
H56A H 0.7174 0.4796 0.4257 0.057 Uiso 1 1 calc R U . . .
H56B H 0.6791 0.4915 0.4984 0.057 Uiso 1 1 calc R U . . .
H56C H 0.7920 0.5164 0.5321 0.057 Uiso 1 1 calc R U . . .
C57 C 1.08900(14) 0.72161(16) 0.60893(15) 0.0312(4) Uani 1 1 d . . . . .
H57 H 1.1339 0.7655 0.6055 0.037 Uiso 1 1 calc R U . . .
C58 C 1.11706(18) 0.7584(2) 0.71068(17) 0.0477(6) Uani 1 1 d . . . . .
H58A H 1.1070 0.8189 0.7357 0.072 Uiso 1 1 calc R U . . .
H58B H 1.1850 0.7660 0.7455 0.072 Uiso 1 1 calc R U . . .
H58C H 1.0773 0.7141 0.7164 0.072 Uiso 1 1 calc R U . . .
C59 C 1.10167(18) 0.62596(18) 0.5683(2) 0.0444(6) Uani 1 1 d . . . . .
H59A H 1.0564 0.5808 0.5683 0.067 Uiso 1 1 calc R U . . .
H59B H 1.1676 0.6303 0.6060 0.067 Uiso 1 1 calc R U . . .
H59C H 1.0892 0.6054 0.5045 0.067 Uiso 1 1 calc R U . . .
C60 C 0.86406(15) 0.78735(16) 0.37220(17) 0.0349(5) Uani 1 1 d . . . . .
H60 H 0.7942 0.7774 0.3358 0.042 Uiso 1 1 calc R U . . .
C61 C 0.9178(3) 0.89279(19) 0.4313(2) 0.0586(8) Uani 1 1 d . . . . .
H61A H 0.8989 0.9206 0.4795 0.088 Uiso 1 1 calc R U . . .
H61B H 0.9014 0.9212 0.3916 0.088 Uiso 1 1 calc R U . . .
H61C H 0.9872 0.9039 0.4606 0.088 Uiso 1 1 calc R U . . .
C62 C 0.9017(3) 0.74498(18) 0.30426(18) 0.0566(8) Uani 1 1 d . . . . .
H62A H 0.9715 0.7601 0.3387 0.085 Uiso 1 1 calc R U . . .
H62B H 0.8867 0.7705 0.2620 0.085 Uiso 1 1 calc R U . . .
H62C H 0.8711 0.6770 0.2684 0.085 Uiso 1 1 calc R U . . .
C63 C 0.9458(3) 0.0574(3) 0.8268(2) 0.0707(9) Uani 1 1 d . . . . .
C64 C 1.0224(3) 0.1088(2) 0.8266(2) 0.0659(9) Uani 1 1 d . . . . .
H64 H 1.0460 0.1749 0.8636 0.079 Uiso 1 1 calc R U . . .
C65 C 1.0628(3) 0.0661(3) 0.7749(3) 0.0683(9) Uani 1 1 d . . . . .
H65 H 1.1149 0.1021 0.7765 0.082 Uiso 1 1 calc R U . . .
C66 C 1.0298(3) -0.0267(3) 0.7215(3) 0.0666(8) Uani 1 1 d . . . . .
H66 H 1.0577 -0.0562 0.6842 0.080 Uiso 1 1 calc R U . . .
C67 C 0.9557(2) -0.0801(2) 0.7198(3) 0.0655(9) Uani 1 1 d . . . . .
H67 H 0.9338 -0.1461 0.6822 0.079 Uiso 1 1 calc R U . . .
C68 C 0.9138(3) -0.0394(3) 0.7713(3) 0.0665(9) Uani 1 1 d . . . . .
H68 H 0.8625 -0.0768 0.7694 0.080 Uiso 1 1 calc R U . . .
C69 C 0.9015(4) 0.1024(4) 0.8821(4) 0.1116(18) Uani 1 1 d . . . . .
H69A H 0.9331 0.1702 0.9165 0.167 Uiso 1 1 calc R U . . .
H69B H 0.8331 0.0876 0.8412 0.167 Uiso 1 1 calc R U . . .
H69C H 0.9084 0.0799 0.9261 0.167 Uiso 1 1 calc R U . . .
C70 C 0.7979(5) 0.9097(4) 0.9191(4) 0.117(2) Uani 1 1 d . . . . .
C71 C 0.7127(4) 0.9058(5) 0.8595(4) 0.110(2) Uani 1 1 d . . . . .
H71 H 0.6760 0.8537 0.7986 0.132 Uiso 1 1 calc R U . . .
C72 C 0.6817(5) 0.9759(7) 0.8878(7) 0.137(3) Uani 1 1 d . . . . .
H72 H 0.6211 0.9693 0.8424 0.164 Uiso 1 1 calc R U . . .
C73 C 0.7175(9) 1.0515(7) 0.9651(7) 0.172(4) Uani 1 1 d . . . . .
H73 H 0.6873 1.0978 0.9776 0.206 Uiso 1 1 calc R U . . .
C74 C 0.8136(8) 1.0583(6) 1.0339(4) 0.190(5) Uani 1 1 d . . . . .
H74 H 0.8491 1.1109 1.0946 0.228 Uiso 1 1 calc R U . . .
C75 C 0.8494(4) 0.9821(5) 1.0040(3) 0.111(2) Uani 1 1 d . . . . .
H75 H 0.9098 0.9836 1.0451 0.133 Uiso 1 1 calc R U . . .
C76 C 0.8301(9) 0.8316(6) 0.8875(7) 0.237(6) Uani 1 1 d . . . . .
H76A H 0.7826 0.7854 0.8232 0.355 Uiso 1 1 calc R U . . .
H76B H 0.8919 0.8526 0.8906 0.355 Uiso 1 1 calc R U . . .
H76C H 0.8379 0.8034 0.9270 0.355 Uiso 1 1 calc R U . . .
C77A C 0.9471(4) 0.3689(7) 0.0500(5) 0.093(4) Uiso 0.5 1 d G . P A 1
H77A H 0.8834 0.3505 0.0401 0.112 Uiso 0.5 1 calc R U P A 1
C78A C 0.9644(5) 0.3952(7) -0.0081(5) 0.152(5) Uiso 0.5 1 d G . P A 1
H78A H 0.9125 0.3949 -0.0577 0.182 Uiso 0.5 1 calc R U P A 1
C79A C 1.0576(6) 0.4221(6) 0.0064(5) 0.118(4) Uiso 0.5 1 d G . P A 1
H79A H 1.0695 0.4401 -0.0332 0.142 Uiso 0.5 1 calc R U P A 1
C80A C 1.1335(4) 0.4226(6) 0.0790(6) 0.105(3) Uiso 0.5 1 d G . P A 1
H80A H 1.1973 0.4410 0.0889 0.126 Uiso 0.5 1 calc R U P A 1
C81A C 1.1162(5) 0.3962(6) 0.1371(5) 0.113(4) Uiso 0.5 1 d G . P A 1
H81A H 1.1681 0.3966 0.1867 0.136 Uiso 0.5 1 calc R U P A 1
C82A C 1.0230(5) 0.3694(6) 0.1226(5) 0.106(3) Uiso 0.5 1 d G . P A 1
C83A C 0.9825(17) 0.3266(17) 0.1695(17) 0.233(10) Uiso 0.5 1 d . . P A 1
H83A H 0.9131 0.3157 0.1431 0.349 Uiso 0.5 1 calc R U P A 1
H83B H 0.9947 0.2673 0.1582 0.349 Uiso 0.5 1 calc R U P A 1
H83C H 1.0143 0.3700 0.2365 0.349 Uiso 0.5 1 calc R U P A 1
C77B C 0.9457(5) 0.3469(7) 0.0479(6) 0.127(6) Uiso 0.5 1 d G . P B 2
H77B H 0.8831 0.3324 0.0002 0.152 Uiso 0.5 1 calc R U P B 2
C78B C 0.9577(7) 0.3465(8) 0.1285(7) 0.145(5) Uiso 0.5 1 d G . P B 2
H78B H 0.9032 0.3317 0.1359 0.174 Uiso 0.5 1 calc R U P B 2
C79B C 1.0494(8) 0.3678(8) 0.1982(6) 0.142(5) Uiso 0.5 1 d G . P B 2
H79B H 1.0576 0.3675 0.2533 0.171 Uiso 0.5 1 calc R U P B 2
C80B C 1.1291(6) 0.3895(8) 0.1873(6) 0.180(7) Uiso 0.5 1 d G . P B 2
H80B H 1.1918 0.4040 0.2350 0.216 Uiso 0.5 1 calc R U P B 2
C81B C 1.1171(5) 0.3899(7) 0.1067(7) 0.125(4) Uiso 0.5 1 d G . P B 2
H81B H 1.1716 0.4047 0.0993 0.150 Uiso 0.5 1 calc R U P B 2
C82B C 1.0254(6) 0.3686(6) 0.0370(5) 0.092(3) Uiso 0.5 1 d G . P B 2
C83B C 1.0202(12) 0.3738(12) -0.0419(12) 0.172(6) Uiso 0.5 1 d . . P B 2
H83D H 0.9528 0.3576 -0.0865 0.258 Uiso 0.5 1 calc R U P B 2
H83E H 1.0557 0.4374 -0.0220 0.258 Uiso 0.5 1 calc R U P B 2
H83F H 1.0486 0.3300 -0.0712 0.258 Uiso 0.5 1 calc R U P B 2

loop_
_atom_site_aniso_label
_atom_site_aniso_U_11
_atom_site_aniso_U_22
_atom_site_aniso_U_33
_atom_site_aniso_U_23
_atom_site_aniso_U_13
_atom_site_aniso_U_12
Ge 0.02270(10) 0.01630(9) 0.01879(9) 0.00895(7) 0.01156(8) 0.00620(7)
Si1 0.0197(2) 0.0156(2) 0.0186(2) 0.00828(17) 0.01114(18) 0.00754(17)
Si2 0.0186(2) 0.01357(19) 0.0201(2) 0.00898(17) 0.01111(18) 0.00636(16)
N2 0.0263(8) 0.0205(7) 0.0195(7) 0.0095(6) 0.0119(6) 0.0048(6)
N1 0.0309(8) 0.0187(7) 0.0254(7) 0.0127(6) 0.0157(7) 0.0085(6)
C1 0.0228(8) 0.0185(8) 0.0195(8) 0.0102(6) 0.0101(7) 0.0071(6)
C2 0.0360(10) 0.0252(9) 0.0298(9) 0.0169(8) 0.0174(9) 0.0060(8)
C3 0.0331(10) 0.0272(9) 0.0254(9) 0.0151(8) 0.0157(8) 0.0042(8)
C4 0.0550(13) 0.0204(9) 0.0388(11) 0.0164(8) 0.0324(11) 0.0163(9)
C5 0.0752(19) 0.0250(11) 0.0398(13) 0.0081(10) 0.0285(14) 0.0049(12)
C6 0.0643(17) 0.0429(14) 0.087(2) 0.0417(15) 0.0556(17) 0.0334(13)
C7 0.0680(17) 0.0316(11) 0.0519(14) 0.0282(11) 0.0354(14) 0.0125(11)
C8 0.0531(14) 0.0394(12) 0.0338(11) 0.0195(10) 0.0273(11) 0.0061(10)
C9 0.0391(11) 0.0204(8) 0.0247(9) 0.0100(7) 0.0191(8) 0.0089(8)
C10 0.0417(12) 0.0277(10) 0.0277(10) 0.0053(8) 0.0148(10) -0.0034(9)
C11 0.0512(14) 0.0427(12) 0.0350(11) 0.0197(10) 0.0298(11) 0.0249(11)
C12 0.0263(9) 0.0177(7) 0.0207(8) 0.0089(6) 0.0129(7) 0.0091(7)
C13 0.0280(9) 0.0228(9) 0.0266(9) 0.0082(7) 0.0093(8) 0.0109(7)
C14 0.0318(11) 0.0260(10) 0.0295(10) 0.0058(8) 0.0046(9) 0.0077(8)
C15 0.0419(12) 0.0203(9) 0.0308(10) 0.0036(8) 0.0138(10) 0.0073(8)
C16 0.0409(11) 0.0217(9) 0.0357(11) 0.0105(8) 0.0213(10) 0.0155(8)
C17 0.0284(9) 0.0208(8) 0.0287(9) 0.0095(7) 0.0140(8) 0.0114(7)
C18 0.0215(8) 0.0187(7) 0.0211(8) 0.0089(6) 0.0130(7) 0.0087(6)
C19 0.0235(8) 0.0229(8) 0.0235(8) 0.0100(7) 0.0138(7) 0.0104(7)
C20 0.0218(9) 0.0286(9) 0.0284(9) 0.0111(8) 0.0130(8) 0.0106(7)
C21 0.0265(9) 0.0304(10) 0.0375(11) 0.0146(8) 0.0215(9) 0.0109(8)
C22 0.0317(10) 0.0352(10) 0.0343(10) 0.0202(9) 0.0238(9) 0.0146(8)
C23 0.0273(9) 0.0231(8) 0.0242(8) 0.0115(7) 0.0171(8) 0.0116(7)
C24 0.0250(9) 0.0426(11) 0.0262(9) 0.0202(9) 0.0133(8) 0.0157(8)
C25 0.0440(13) 0.0659(17) 0.0579(15) 0.0473(14) 0.0310(12) 0.0359(13)
C26 0.0411(13) 0.0654(17) 0.0253(11) 0.0153(11) 0.0137(10) 0.0154(12)
C27 0.0308(11) 0.0499(14) 0.0597(16) 0.0250(13) 0.0295(12) 0.0103(10)
C28 0.062(2) 0.106(3) 0.101(3) 0.034(3) 0.047(2) 0.012(2)
C29 0.0523(17) 0.097(3) 0.076(2) 0.039(2) 0.0512(17) 0.0279(17)
C30 0.0307(10) 0.0336(10) 0.0247(9) 0.0171(8) 0.0171(8) 0.0146(8)
C31 0.0549(14) 0.0355(12) 0.0268(10) 0.0130(9) 0.0180(11) 0.0159(11)
C32 0.0462(13) 0.0433(12) 0.0343(11) 0.0268(10) 0.0226(10) 0.0211(10)
C33 0.0215(8) 0.0156(7) 0.0213(8) 0.0101(6) 0.0112(7) 0.0079(6)
C34 0.0226(8) 0.0177(7) 0.0241(8) 0.0113(7) 0.0131(7) 0.0078(6)
C35 0.0252(9) 0.0176(8) 0.0374(10) 0.0141(8) 0.0169(8) 0.0055(7)
C36 0.0296(10) 0.0164(8) 0.0432(11) 0.0134(8) 0.0186(9) 0.0090(7)
C37 0.0287(9) 0.0181(8) 0.0400(11) 0.0121(8) 0.0206(9) 0.0112(7)
C38 0.0221(8) 0.0173(7) 0.0257(8) 0.0104(7) 0.0135(7) 0.0078(6)
C39 0.0250(8) 0.0171(7) 0.0270(8) 0.0101(7) 0.0167(7) 0.0060(6)
C40 0.0556(14) 0.0307(10) 0.0499(13) 0.0229(10) 0.0412(12) 0.0145(10)
C41 0.0284(10) 0.0317(10) 0.0339(11) 0.0123(9) 0.0148(9) 0.0144(8)
C42 0.0401(12) 0.0179(9) 0.0806(19) 0.0197(11) 0.0353(13) 0.0110(9)
C43 0.088(2) 0.0386(14) 0.105(3) 0.0505(17) 0.065(2) 0.0358(15)
C44 0.078(2) 0.0215(11) 0.072(2) 0.0056(12) 0.0332(18) 0.0147(13)
C45 0.0244(9) 0.0210(8) 0.0290(9) 0.0120(7) 0.0173(8) 0.0096(7)
C46 0.0261(9) 0.0311(10) 0.0388(11) 0.0174(9) 0.0178(9) 0.0130(8)
C47 0.0392(11) 0.0333(10) 0.0337(10) 0.0154(9) 0.0235(10) 0.0134(9)
C48 0.0193(8) 0.0160(7) 0.0215(8) 0.0086(6) 0.0102(7) 0.0064(6)
C49 0.0205(8) 0.0218(8) 0.0231(8) 0.0111(7) 0.0113(7) 0.0061(7)
C50 0.0256(9) 0.0324(10) 0.0260(9) 0.0179(8) 0.0114(8) 0.0097(8)
C51 0.0203(8) 0.0275(9) 0.0248(9) 0.0122(7) 0.0092(7) 0.0082(7)
C52 0.0200(8) 0.0238(8) 0.0284(9) 0.0120(7) 0.0122(7) 0.0052(7)
C53 0.0229(8) 0.0195(8) 0.0270(9) 0.0131(7) 0.0129(7) 0.0069(7)
C54 0.0232(9) 0.0338(10) 0.0272(9) 0.0200(8) 0.0128(8) 0.0082(7)
C55 0.0353(11) 0.0581(15) 0.0325(11) 0.0246(11) 0.0209(10) 0.0140(11)
C56 0.0337(11) 0.0401(12) 0.0509(14) 0.0326(11) 0.0195(10) 0.0102(9)
C57 0.0205(9) 0.0380(11) 0.0332(10) 0.0189(9) 0.0100(8) 0.0089(8)
C58 0.0300(11) 0.0678(18) 0.0344(12) 0.0237(12) 0.0072(10) 0.0163(12)
C59 0.0332(12) 0.0466(14) 0.0520(15) 0.0252(12) 0.0163(11) 0.0205(11)
C60 0.0221(9) 0.0439(12) 0.0481(13) 0.0359(11) 0.0129(9) 0.0053(8)
C61 0.092(2) 0.0375(13) 0.091(2) 0.0436(15) 0.069(2) 0.0309(14)
C62 0.095(2) 0.0353(13) 0.0364(12) 0.0178(11) 0.0345(15) 0.0015(14)
C63 0.090(3) 0.082(2) 0.0560(19) 0.0412(18) 0.0368(19) 0.046(2)
C64 0.070(2) 0.0460(16) 0.0547(18) 0.0275(15) 0.0060(16) 0.0080(15)
C65 0.062(2) 0.074(2) 0.065(2) 0.0433(19) 0.0200(17) 0.0138(17)
C66 0.0583(19) 0.066(2) 0.066(2) 0.0355(18) 0.0186(17) 0.0199(16)
C67 0.0579(19) 0.0521(18) 0.072(2) 0.0306(16) 0.0178(17) 0.0188(15)
C68 0.068(2) 0.061(2) 0.073(2) 0.0429(18) 0.0252(18) 0.0198(16)
C69 0.132(4) 0.137(5) 0.146(5) 0.098(4) 0.099(4) 0.085(4)
C70 0.165(6) 0.109(4) 0.093(4) 0.062(3) 0.075(4) 0.001(4)
C71 0.079(3) 0.153(5) 0.071(3) 0.072(4) 0.011(3) -0.020(3)
C72 0.117(5) 0.173(7) 0.176(8) 0.113(7) 0.096(6) 0.034(5)
C73 0.308(13) 0.150(7) 0.161(7) 0.102(6) 0.179(9) 0.081(8)
C74 0.283(11) 0.156(7) 0.069(3) 0.032(4) 0.089(6) -0.053(7)
C75 0.112(4) 0.126(4) 0.050(2) 0.047(3) 0.013(2) -0.029(3)
C76 0.475(19) 0.165(8) 0.267(11) 0.148(8) 0.302(13) 0.138(10)

loop_
_atom_type_symbol
_atom_type_description
_atom_type_scat_dispersion_real
_atom_type_scat_dispersion_imag
_atom_type_scat_source
C C 0.0033 0.0016 'International Tables Vol C Tables 4.2.6.8 and 6.1.1.4'
H H 0.0000 0.0000 'International Tables Vol C Tables 4.2.6.8 and 6.1.1.4'
N N 0.0061 0.0033 'International Tables Vol C Tables 4.2.6.8 and 6.1.1.4'
Si Si 0.0817 0.0704 'International Tables Vol C Tables 4.2.6.8 and 6.1.1.4'
Ge Ge 0.1547 1.8001 'International Tables Vol C Tables 4.2.6.8 and 6.1.1.4'

loop_
_geom_angle_atom_site_label_1
_geom_angle_atom_site_label_2
_geom_angle_atom_site_label_3
_geom_angle
C1 Ge Si1 116.96(5)
C1 Ge Si2 121.69(5)
Si1 Ge Si2 58.462(17)
C12 Si1 C18 105.18(8)
C12 Si1 Si2 114.91(6)
C18 Si1 Si2 128.68(6)
C12 Si1 Ge 124.96(6)
C18 Si1 Ge 118.07(6)
Si2 Si1 Ge 61.232(17)
C48 Si2 C33 104.16(7)
C48 Si2 Si1 118.44(5)
C33 Si2 Si1 128.52(6)
C48 Si2 Ge 136.51(5)
C33 Si2 Ge 106.72(6)
Si1 Si2 Ge 60.306(17)
C1 N2 C3 110.71(15)
C1 N2 C9 122.22(15)
C3 N2 C9 126.56(15)
C1 N1 C2 110.53(15)
C1 N1 C4 122.53(15)
C2 N1 C4 126.77(16)
N1 C1 N2 105.15(14)
N1 C1 Ge 131.74(12)
N2 C1 Ge 120.09(12)
C3 C2 N1 106.80(16)
C3 C2 C7 127.68(19)
N1 C2 C7 125.52(19)
C2 C3 N2 106.76(16)
C2 C3 C8 127.34(18)
N2 C3 C8 125.90(18)
N1 C4 C5 112.78(19)
N1 C4 C6 110.4(2)
C5 C4 C6 113.6(2)
N1 C4 H4 106.5
C5 C4 H4 106.5
C6 C4 H4 106.5
C4 C5 H5A 109.5
C4 C5 H5B 109.5
H5A C5 H5B 109.5
C4 C5 H5C 109.5
H5A C5 H5C 109.5
H5B C5 H5C 109.5
C4 C6 H6A 109.5
C4 C6 H6B 109.5
H6A C6 H6B 109.5
C4 C6 H6C 109.5
H6A C6 H6C 109.5
H6B C6 H6C 109.5
C2 C7 H7A 109.5
C2 C7 H7B 109.5
H7A C7 H7B 109.5
C2 C7 H7C 109.5
H7A C7 H7C 109.5
H7B C7 H7C 109.5
C3 C8 H8A 109.5
C3 C8 H8B 109.5
H8A C8 H8B 109.5
C3 C8 H8C 109.5
H8A C8 H8C 109.5
H8B C8 H8C 109.5
N2 C9 C10 109.60(17)
N2 C9 C11 112.60(17)
C10 C9 C11 113.57(17)
N2 C9 H9 106.9
C10 C9 H9 106.9
C11 C9 H9 106.9
C9 C10 H10A 109.5
C9 C10 H10B 109.5
H10A C10 H10B 109.5
C9 C10 H10C 109.5
H10A C10 H10C 109.5
H10B C10 H10C 109.5
C9 C11 H11A 109.5
C9 C11 H11B 109.5
H11A C11 H11B 109.5
C9 C11 H11C 109.5
H11A C11 H11C 109.5
H11B C11 H11C 109.5
C13 C12 C17 117.27(17)
C13 C12 Si1 124.97(13)
C17 C12 Si1 117.75(14)
C12 C13 C14 121.39(18)
C12 C13 H13 119.3
C14 C13 H13 119.3
C15 C14 C13 119.8(2)
C15 C14 H14 120.1
C13 C14 H14 120.1
C16 C15 C14 120.25(19)
C16 C15 H15 119.9
C14 C15 H15 119.9
C15 C16 C17 119.68(19)
C15 C16 H16 120.2
C17 C16 H16 120.2
C16 C17 C12 121.56(19)
C16 C17 H17 119.2
C12 C17 H17 119.2
C19 C18 C23 117.33(15)
C19 C18 Si1 122.93(12)
C23 C18 Si1 119.64(13)
C20 C19 C18 120.04(17)
C20 C19 C24 116.51(17)
C18 C19 C24 123.41(16)
C21 C20 C19 122.34(19)
C21 C20 H20 118.8
C19 C20 H20 118.8
C20 C21 C22 117.39(17)
C20 C21 C27 122.2(2)
C22 C21 C27 120.4(2)
C21 C22 C23 122.63(18)
C21 C22 H22 118.7
C23 C22 H22 118.7
C22 C23 C18 119.82(18)
C22 C23 C30 117.80(16)
C18 C23 C30 122.17(16)
C19 C24 C25 110.42(17)
C19 C24 C26 112.45(19)
C25 C24 C26 111.2(2)
C19 C24 H24 107.5
C25 C24 H24 107.5
C26 C24 H24 107.5
C24 C25 H25A 109.5
C24 C25 H25B 109.5
H25A C25 H25B 109.5
C24 C25 H25C 109.5
H25A C25 H25C 109.5
H25B C25 H25C 109.5
C24 C26 H26A 109.5
C24 C26 H26B 109.5
H26A C26 H26B 109.5
C24 C26 H26C 109.5
H26A C26 H26C 109.5
H26B C26 H26C 109.5
C28 C27 C29 111.9(3)
C28 C27 C21 115.8(3)
C29 C27 C21 111.8(2)
C28 C27 H27 105.4
C29 C27 H27 105.4
C21 C27 H27 105.4
C27 C28 H28A 109.5
C27 C28 H28B 109.5
H28A C28 H28B 109.5
C27 C28 H28C 109.5
H28A C28 H28C 109.5
H28B C28 H28C 109.5
C27 C29 H29A 109.5
C27 C29 H29B 109.5
H29A C29 H29B 109.5
C27 C29 H29C 109.5
H29A C29 H29C 109.5
H29B C29 H29C 109.5
C23 C30 C31 109.68(17)
C23 C30 C32 114.26(18)
C31 C30 C32 109.34(17)
C23 C30 H30 107.8
C31 C30 H30 107.8
C32 C30 H30 107.8
C30 C31 H31A 109.5
C30 C31 H31B 109.5
H31A C31 H31B 109.5
C30 C31 H31C 109.5
H31A C31 H31C 109.5
H31B C31 H31C 109.5
C30 C32 H32A 109.5
C30 C32 H32B 109.5
H32A C32 H32B 109.5
C30 C32 H32C 109.5
H32A C32 H32C 109.5
H32B C32 H32C 109.5
C34 C33 C38 116.93(15)
C34 C33 Si2 125.07(12)
C38 C33 Si2 117.99(12)
C35 C34 C33 120.23(15)
C35 C34 C39 117.03(15)
C33 C34 C39 122.65(15)
C36 C35 C34 122.60(17)
C36 C35 H35 118.7
C34 C35 H35 118.7
C37 C36 C35 117.39(17)
C37 C36 C42 122.72(18)
C35 C36 C42 119.84(18)
C36 C37 C38 122.36(17)
C36 C37 H37 118.8
C38 C37 H37 118.8
C37 C38 C33 120.39(16)
C37 C38 C45 116.41(15)
C33 C38 C45 123.19(15)
C34 C39 C41 109.26(15)
C34 C39 C40 114.19(16)
C41 C39 C40 109.36(17)
C34 C39 H39 107.9
C41 C39 H39 107.9
C40 C39 H39 107.9
C39 C40 H40A 109.5
C39 C40 H40B 109.5
H40A C40 H40B 109.5
C39 C40 H40C 109.5
H40A C40 H40C 109.5
H40B C40 H40C 109.5
C39 C41 H41A 109.5
C39 C41 H41B 109.5
H41A C41 H41B 109.5
C39 C41 H41C 109.5
H41A C41 H41C 109.5
H41B C41 H41C 109.5
C36 C42 C43 110.2(2)
C36 C42 C44 113.1(2)
C43 C42 C44 111.4(2)
C36 C42 H42 107.3
C43 C42 H42 107.3
C44 C42 H42 107.3
C42 C43 H43A 109.5
C42 C43 H43B 109.5
H43A C43 H43B 109.5
C42 C43 H43C 109.5
H43A C43 H43C 109.5
H43B C43 H43C 109.5
C42 C44 H44A 109.5
C42 C44 H44B 109.5
H44A C44 H44B 109.5
C42 C44 H44C 109.5
H44A C44 H44C 109.5
H44B C44 H44C 109.5
C38 C45 C46 112.11(16)
C38 C45 C47 111.38(16)
C46 C45 C47 109.80(16)
C45 C46 H46A 109.5
C45 C46 H46B 109.5
H46A C46 H46B 109.5
C45 C46 H46C 109.5
H46A C46 H46C 109.5
H46B C46 H46C 109.5
C45 C47 H47A 109.5
C45 C47 H47B 109.5
H47A C47 H47B 109.5
C45 C47 H47C 109.5
H47A C47 H47C 109.5
H47B C47 H47C 109.5
C53 C48 C49 117.27(16)
C53 C48 Si2 123.72(13)
C49 C48 Si2 118.46(12)
C50 C49 C48 120.34(16)
C50 C49 C54 116.39(16)
C48 C49 C54 123.23(16)
C51 C50 C49 122.30(17)
C51 C50 H50 118.8
C49 C50 H50 118.8
C52 C51 C50 117.10(17)
C52 C51 C57 121.30(17)
C50 C51 C57 121.58(18)
C51 C52 C53 122.70(17)
C51 C52 H52 118.7
C53 C52 H52 118.7
C52 C53 C48 120.06(16)
C52 C53 C60 116.79(16)
C48 C53 C60 123.14(17)
C49 C54 C55 110.08(17)
C49 C54 C56 112.37(16)
C55 C54 C56 110.44(18)
C49 C54 H54 107.9
C55 C54 H54 107.9
C56 C54 H54 107.9
C54 C55 H55A 109.5
C54 C55 H55B 109.5
H55A C55 H55B 109.5
C54 C55 H55C 109.5
H55A C55 H55C 109.5
H55B C55 H55C 109.5
C54 C56 H56A 109.5
C54 C56 H56B 109.5
H56A C56 H56B 109.5
C54 C56 H56C 109.5
H56A C56 H56C 109.5
H56B C56 H56C 109.5
C51 C57 C58 113.00(18)
C51 C57 C59 110.23(18)
C58 C57 C59 110.0(2)
C51 C57 H57 107.8
C58 C57 H57 107.8
C59 C57 H57 107.8
C57 C58 H58A 109.5
C57 C58 H58B 109.5
H58A C58 H58B 109.5
C57 C58 H58C 109.5
H58A C58 H58C 109.5
H58B C58 H58C 109.5
C57 C59 H59A 109.5
C57 C59 H59B 109.5
H59A C59 H59B 109.5
C57 C59 H59C 109.5
H59A C59 H59C 109.5
H59B C59 H59C 109.5
C53 C60 C62 113.03(19)
C53 C60 C61 110.6(2)
C62 C60 C61 108.17(19)
C53 C60 H60 108.3
C62 C60 H60 108.3
C61 C60 H60 108.3
C60 C61 H61A 109.5
C60 C61 H61B 109.5
H61A C61 H61B 109.5
C60 C61 H61C 109.5
H61A C61 H61C 109.5
H61B C61 H61C 109.5
C60 C62 H62A 109.5
C60 C62 H62B 109.5
H62A C62 H62B 109.5
C60 C62 H62C 109.5
H62A C62 H62C 109.5
H62B C62 H62C 109.5
C68 C63 C64 117.1(3)
C68 C63 C69 120.9(4)
C64 C63 C69 122.0(4)
C65 C64 C63 121.4(3)
C65 C64 H64 119.3
C63 C64 H64 119.3
C66 C65 C64 120.1(4)
C66 C65 H65 119.9
C64 C65 H65 119.9
C65 C66 C67 120.7(4)
C65 C66 H66 119.6
C67 C66 H66 119.6
C68 C67 C66 120.6(3)
C68 C67 H67 119.7
C66 C67 H67 119.7
C67 C68 C63 120.0(4)
C67 C68 H68 120.0
C63 C68 H68 120.0
C63 C69 H69A 109.5
C63 C69 H69B 109.5
H69A C69 H69B 109.5
C63 C69 H69C 109.5
H69A C69 H69C 109.5
H69B C69 H69C 109.5
C75 C70 C71 121.4(7)
C75 C70 C76 121.4(9)
C71 C70 C76 117.1(8)
C72 C71 C70 117.9(7)
C72 C71 H71 121.1
C70 C71 H71 121.1
C73 C72 C71 132.0(9)
C73 C72 H72 114.0
C71 C72 H72 114.0
C72 C73 C74 111.6(9)
C72 C73 H73 124.2
C74 C73 H73 124.2
C75 C74 C73 117.3(6)
C75 C74 H74 121.3
C73 C74 H74 121.3
C70 C75 C74 119.8(7)
C70 C75 H75 120.1
C74 C75 H75 120.1
C70 C76 H76A 109.5
C70 C76 H76B 109.5
H76A C76 H76B 109.5
C70 C76 H76C 109.5
H76A C76 H76C 109.5
H76B C76 H76C 109.5
C78A C77A C82A 120.0
C78A C77A H77A 120.0
C82A C77A H77A 120.0
C79A C78A C77A 120.0
C79A C78A H78A 120.0
C77A C78A H78A 120.0
C78A C79A C80A 120.0
C78A C79A H79A 120.0
C80A C79A H79A 120.0
C81A C80A C79A 120.0
C81A C80A H80A 120.0
C79A C80A H80A 120.0
C80A C81A C82A 120.0
C80A C81A H81A 120.0
C82A C81A H81A 120.0
C81A C82A C77A 120.0
C81A C82A C83A 130.3(10)
C77A C82A C83A 109.3(10)
C82A C83A H83A 109.5
C82A C83A H83B 109.5
H83A C83A H83B 109.5
C82A C83A H83C 109.5
H83A C83A H83C 109.5
H83B C83A H83C 109.5
C78B C77B C82B 120.0
C78B C77B H77B 120.0
C82B C77B H77B 120.0
C79B C78B C77B 120.0
C79B C78B H78B 120.0
C77B C78B H78B 120.0
C80B C79B C78B 120.0
C80B C79B H79B 120.0
C78B C79B H79B 120.0
C81B C80B C79B 120.0
C81B C80B H80B 120.0
C79B C80B H80B 120.0
C82B C81B C80B 120.0
C82B C81B H81B 120.0
C80B C81B H81B 120.0
C81B C82B C77B 120.0
C81B C82B C83B 116.1(9)
C77B C82B C83B 123.8(9)
C82B C83B H83D 109.5
C82B C83B H83E 109.5
H83D C83B H83E 109.5
C82B C83B H83F 109.5
H83D C83B H83F 109.5
H83E C83B H83F 109.5

loop_
_geom_bond_atom_site_label_1
_geom_bond_atom_site_label_2
_geom_bond_distance
Ge C1 2.0589(17)
Ge Si1 2.4232(5)
Ge Si2 2.4452(5)
Si1 C12 1.8866(18)
Si1 C18 1.9209(17)
Si1 Si2 2.3775(7)
Si2 C48 1.9271(18)
Si2 C33 1.9302(17)
N2 C1 1.357(2)
N2 C3 1.390(2)
N2 C9 1.478(2)
N1 C1 1.357(2)
N1 C2 1.393(2)
N1 C4 1.470(2)
C2 C3 1.352(3)
C2 C7 1.491(3)
C3 C8 1.495(3)
C4 C5 1.517(3)
C4 C6 1.519(4)
C4 H4 1.0000
C5 H5A 0.9800
C5 H5B 0.9800
C5 H5C 0.9800
C6 H6A 0.9800
C6 H6B 0.9800
C6 H6C 0.9800
C7 H7A 0.9800
C7 H7B 0.9800
C7 H7C 0.9800
C8 H8A 0.9800
C8 H8B 0.9800
C8 H8C 0.9800
C9 C10 1.519(3)
C9 C11 1.521(3)
C9 H9 1.0000
C10 H10A 0.9800
C10 H10B 0.9800
C10 H10C 0.9800
C11 H11A 0.9800
C11 H11B 0.9800
C11 H11C 0.9800
C12 C13 1.391(3)
C12 C17 1.406(2)
C13 C14 1.393(3)
C13 H13 0.9500
C14 C15 1.383(3)
C14 H14 0.9500
C15 C16 1.377(3)
C15 H15 0.9500
C16 C17 1.388(3)
C16 H16 0.9500
C17 H17 0.9500
C18 C19 1.412(3)
C18 C23 1.424(2)
C19 C20 1.404(2)
C19 C24 1.520(3)
C20 C21 1.381(3)
C20 H20 0.9500
C21 C22 1.384(3)
C21 C27 1.521(3)
C22 C23 1.395(3)
C22 H22 0.9500
C23 C30 1.523(3)
C24 C25 1.527(3)
C24 C26 1.531(3)
C24 H24 1.0000
C25 H25A 0.9800
C25 H25B 0.9800
C25 H25C 0.9800
C26 H26A 0.9800
C26 H26B 0.9800
C26 H26C 0.9800
C27 C28 1.468(5)
C27 C29 1.519(4)
C27 H27 1.0000
C28 H28A 0.9800
C28 H28B 0.9800
C28 H28C 0.9800
C29 H29A 0.9800
C29 H29B 0.9800
C29 H29C 0.9800
C30 C31 1.531(3)
C30 C32 1.532(3)
C30 H30 1.0000
C31 H31A 0.9800
C31 H31B 0.9800
C31 H31C 0.9800
C32 H32A 0.9800
C32 H32B 0.9800
C32 H32C 0.9800
C33 C34 1.418(2)
C33 C38 1.420(2)
C34 C35 1.392(2)
C34 C39 1.516(2)
C35 C36 1.385(3)
C35 H35 0.9500
C36 C37 1.379(3)
C36 C42 1.517(3)
C37 C38 1.395(2)
C37 H37 0.9500
C38 C45 1.523(2)
C39 C41 1.525(3)
C39 C40 1.531(3)
C39 H39 1.0000
C40 H40A 0.9800
C40 H40B 0.9800
C40 H40C 0.9800
C41 H41A 0.9800
C41 H41B 0.9800
C41 H41C 0.9800
C42 C43 1.520(5)
C42 C44 1.526(4)
C42 H42 1.0000
C43 H43A 0.9800
C43 H43B 0.9800
C43 H43C 0.9800
C44 H44A 0.9800
C44 H44B 0.9800
C44 H44C 0.9800
C45 C46 1.529(3)
C45 C47 1.530(3)
C46 H46A 0.9800
C46 H46B 0.9800
C46 H46C 0.9800
C47 H47A 0.9800
C47 H47B 0.9800
C47 H47C 0.9800
C48 C53 1.417(2)
C48 C49 1.419(2)
C49 C50 1.391(3)
C49 C54 1.523(2)
C50 C51 1.391(3)
C50 H50 0.9500
C51 C52 1.385(3)
C51 C57 1.519(3)
C52 C53 1.393(3)
C52 H52 0.9500
C53 C60 1.520(3)
C54 C55 1.529(3)
C54 C56 1.537(3)
C54 H54 1.0000
C55 H55A 0.9800
C55 H55B 0.9800
C55 H55C 0.9800
C56 H56A 0.9800
C56 H56B 0.9800
C56 H56C 0.9800
C57 C58 1.520(3)
C57 C59 1.528(3)
C57 H57 1.0000
C58 H58A 0.9800
C58 H58B 0.9800
C58 H58C 0.9800
C59 H59A 0.9800
C59 H59B 0.9800
C59 H59C 0.9800
C60 C62 1.521(4)
C60 C61 1.534(4)
C60 H60 1.0000
C61 H61A 0.9800
C61 H61B 0.9800
C61 H61C 0.9800
C62 H62A 0.9800
C62 H62B 0.9800
C62 H62C 0.9800
C63 C68 1.393(5)
C63 C64 1.411(5)
C63 C69 1.453(6)
C64 C65 1.347(5)
C64 H64 0.9500
C65 C66 1.336(5)
C65 H65 0.9500
C66 C67 1.376(5)
C66 H66 0.9500
C67 C68 1.355(5)
C67 H67 0.9500
C68 H68 0.9500
C69 H69A 0.9800
C69 H69B 0.9800
C69 H69C 0.9800
C70 C75 1.322(7)
C70 C71 1.338(8)
C70 C76 1.430(10)
C71 C72 1.304(9)
C71 H71 0.9500
C72 C73 1.274(10)
C72 H72 0.9500
C73 C74 1.505(13)
C73 H73 0.9500
C74 C75 1.437(12)
C74 H74 0.9500
C75 H75 0.9500
C76 H76A 0.9800
C76 H76B 0.9800
C76 H76C 0.9800
C77A C78A 1.3900
C77A C82A 1.3900
C77A H77A 0.9500
C78A C79A 1.3900
C78A H78A 0.9500
C79A C80A 1.3900
C79A H79A 0.9500
C80A C81A 1.3900
C80A H80A 0.9500
C81A C82A 1.3900
C81A H81A 0.9500
C82A C83A 1.56(2)
C83A H83A 0.9800
C83A H83B 0.9800
C83A H83C 0.9800
C77B C78B 1.3900
C77B C82B 1.3900
C77B H77B 0.9500
C78B C79B 1.3900
C78B H78B 0.9500
C79B C80B 1.3900
C79B H79B 0.9500
C80B C81B 1.3900
C80B H80B 0.9500
C81B C82B 1.3900
C81B H81B 0.9500
C82B C83B 1.428(17)
C83B H83D 0.9800
C83B H83E 0.9800
C83B H83F 0.9800
